data_7027507
loop_
_publ_author_name
'Corden, Jonathan P.'
'Errington, William'
'Moore, Peter'
'Partridge, Martin G.'
'Wallbridge, Malcolm G. H.'

_publ_section_title
;
 An open chain trinuclear titanium(IV) isopropoxide species formed with
 the tridentate ligand cis,cis--cyclohexane--1,3,5-trialkoxide
 [C6H9O3]3&#x2212;. Crystal structure of
 [{Ti(OPri)3}2{\m-Ti(C6H9O3-O1,O5)2}]
;
_journal_issue 16
_journal_name_full 'Journal of the Chemical Society, Dalton Transactions'
_journal_page_first 2647
_journal_paper_doi 10.1039/a903384j
_journal_year 1999
_chemical_formula_sum 'C30 H60 O12 Ti3'
_chemical_formula_weight 756.48
_chemical_name_systematic
; 
 ? 
;
_space_group_IT_number 14
_symmetry_cell_setting monoclinic
_symmetry_space_group_name_Hall '-P 2yn'
_symmetry_space_group_name_H-M 'P 1 21/n 1'
_atom_sites_solution_hydrogens geom
_atom_sites_solution_primary direct
_atom_sites_solution_secondary difmap
_audit_creation_method SHELXL-97
_cell_angle_alpha 90.00
_cell_angle_beta 91.66
_cell_angle_gamma 90.00
_cell_formula_units_Z 4
_cell_length_a 19.1305(6)
_cell_length_b 9.8798(2)
_cell_length_c 20.7186(6)
_cell_measurement_reflns_used 4773
_cell_measurement_temperature 180(2)
_cell_measurement_theta_max 25.0
_cell_measurement_theta_min 1.97
_cell_volume 3914.29(18)
_computing_cell_refinement 'SAINT (Siemens, 1995)'
_computing_data_collection 'SMART (Siemens, 1994)'
_computing_data_reduction SAINT
_computing_structure_refinement 'SHELXL-97 (Sheldrick, 1997)'
_computing_structure_solution 'SHELXS-97 (Sheldrick, 1990)'
_diffrn_ambient_temperature 180(2)
_diffrn_detector_area_resol_mean 8.192
_diffrn_measured_fraction_theta_full 0.996
_diffrn_measured_fraction_theta_max 0.996
_diffrn_measurement_device_type 'Siemens SMART CCD area-detector diffractometer'
_diffrn_measurement_method '\w scans'
_diffrn_radiation_monochromator graphite
_diffrn_radiation_source 'normal-focus sealed tube'
_diffrn_radiation_type MoK\a
_diffrn_radiation_wavelength 0.71073
_diffrn_reflns_av_R_equivalents 0.0972
_diffrn_reflns_av_sigmaI/netI 0.1000
_diffrn_reflns_limit_h_max 22
_diffrn_reflns_limit_h_min -19
_diffrn_reflns_limit_k_max 11
_diffrn_reflns_limit_k_min -11
_diffrn_reflns_limit_l_max 15
_diffrn_reflns_limit_l_min -24
_diffrn_reflns_number 18697
_diffrn_reflns_theta_full 25.00
_diffrn_reflns_theta_max 25.00
_diffrn_reflns_theta_min 1.97
_diffrn_standards_decay_% 0
_exptl_absorpt_coefficient_mu 0.649
_exptl_absorpt_correction_T_max 0.9379
_exptl_absorpt_correction_T_min 0.7632
_exptl_absorpt_correction_type multi-scan
_exptl_absorpt_process_details 'SADABS (Sheldrick, 1996)'
_exptl_crystal_colour colourless
_exptl_crystal_density_diffrn 1.284
_exptl_crystal_density_method 'not measured'
_exptl_crystal_description needle
_exptl_crystal_F_000 1608
_exptl_crystal_size_max 0.44
_exptl_crystal_size_mid 0.10
_exptl_crystal_size_min 0.10
_refine_diff_density_max 0.418
_refine_diff_density_min -0.345
_refine_diff_density_rms 0.087
_refine_ls_extinction_method none
_refine_ls_goodness_of_fit_ref 1.136
_refine_ls_hydrogen_treatment mixed
_refine_ls_matrix_type full
_refine_ls_number_parameters 453
_refine_ls_number_reflns 6856
_refine_ls_number_restraints 20
_refine_ls_restrained_S_all 1.141
_refine_ls_R_factor_all 0.1622
_refine_ls_R_factor_gt 0.0887
_refine_ls_shift/su_max 0.094
_refine_ls_shift/su_mean 0.003
_refine_ls_structure_factor_coef Fsqd
_refine_ls_weighting_details 'calc w=1/[\s^2^(Fo^2^)+(0.0284P)^2^+16.6879P] where P=(Fo^2^+2Fc^2^)/3'
_refine_ls_weighting_scheme calc
_refine_ls_wR_factor_gt 0.1481
_refine_ls_wR_factor_ref 0.1812
_reflns_number_gt 4068
_reflns_number_total 6856
_reflns_threshold_expression >2sigma(I)
_cod_data_source_file 903384jsup1.cif
_cod_data_source_block tria
_cod_depositor_comments
;
The following automatic conversions were performed:

'_exptl_absorpt_correction_type' value 'multi-scans' was replaced
with the value 'multi-scan' as specified in the replacement file
'src/cod-tools/trunk/data/replacement-values/replacement_values.lst'.

Automatic conversion script
Id: cif_fix_values 5376 2017-05-30 11:51:03Z andrius 
;
_cod_original_sg_symbol_H-M P2(1)/n
_cod_database_code 7027507

loop_
_symmetry_equiv_pos_as_xyz
'x, y, z'
'-x+1/2, y+1/2, -z+1/2'
'-x, -y, -z'
'x-1/2, -y-1/2, z-1/2'

loop_
_atom_site_label
_atom_site_type_symbol
_atom_site_fract_x
_atom_site_fract_y
_atom_site_fract_z
_atom_site_U_iso_or_equiv
_atom_site_adp_type
_atom_site_occupancy
_atom_site_symmetry_multiplicity
_atom_site_calc_flag
_atom_site_refinement_flags
_atom_site_disorder_assembly
_atom_site_disorder_group
Ti1 Ti 0.33612(6) 0.89852(13) 0.04505(6) 0.0394(3) Uani 1 1 d . . .
Ti2 Ti 0.37070(6) 0.75958(12) 0.18396(6) 0.0333(3) Uani 1 1 d . . .
Ti3 Ti 0.51307(6) 0.83448(13) 0.26602(6) 0.0394(3) Uani 1 1 d . C .
O1 O 0.4805(2) 0.7635(4) 0.18127(19) 0.0347(10) Uani 1 1 d . . .
O2 O 0.3793(2) 0.5785(4) 0.2006(2) 0.0386(11) Uani 1 1 d . . .
O3 O 0.3715(2) 0.7217(4) 0.0905(2) 0.0371(11) Uani 1 1 d . . .
O4 O 0.4050(2) 0.8637(4) 0.25913(19) 0.0360(11) Uani 1 1 d . . .
O5 O 0.2812(2) 0.7804(4) 0.2097(2) 0.0375(11) Uani 1 1 d . . .
O6 O 0.3580(2) 0.9442(4) 0.1363(2) 0.0347(11) Uani 1 1 d . . .
O7 O 0.3156(2) 1.0707(5) 0.0228(2) 0.0511(13) Uani 1 1 d . B .
O8 O 0.4003(2) 0.8632(5) -0.0159(2) 0.0464(12) Uani 1 1 d . . .
O9 O 0.2520(2) 0.8236(5) 0.0287(2) 0.0573(14) Uani 1 1 d . . .
O10 O 0.5217(2) 1.0127(5) 0.2853(3) 0.0567(14) Uani 1 1 d . . .
O11 O 0.6031(2) 0.7956(5) 0.2506(2) 0.0498(13) Uani 1 1 d . . .
O12 O 0.5038(2) 0.7310(5) 0.3362(2) 0.0570(14) Uani 1 1 d . . .
C1 C 0.5148(3) 0.6555(7) 0.1465(3) 0.0392(17) Uani 1 1 d . . .
H1A H 0.5664 0.6709 0.1496 0.047 Uiso 1 1 calc R . .
C2 C 0.4988(3) 0.5205(7) 0.1781(3) 0.0433(18) Uani 1 1 d . . .
H2A H 0.5100 0.5262 0.2250 0.052 Uiso 1 1 calc R . .
H2B H 0.5284 0.4491 0.1596 0.052 Uiso 1 1 calc R . .
C3 C 0.4217(3) 0.4830(7) 0.1677(3) 0.0434(18) Uani 1 1 d . . .
H3A H 0.4138 0.3908 0.1861 0.052 Uiso 1 1 calc R . .
C4 C 0.4002(4) 0.4823(7) 0.0961(3) 0.0446(18) Uani 1 1 d . . .
H4A H 0.4259 0.4100 0.0738 0.053 Uiso 1 1 calc R . .
H4B H 0.3496 0.4626 0.0914 0.053 Uiso 1 1 calc R . .
C5 C 0.4156(3) 0.6171(6) 0.0653(3) 0.0394(17) Uani 1 1 d . . .
H5A H 0.4053 0.6092 0.0179 0.047 Uiso 1 1 calc R . .
C6 C 0.4919(3) 0.6580(7) 0.0751(3) 0.0391(17) Uani 1 1 d . . .
H6A H 0.4986 0.7503 0.0577 0.047 Uiso 1 1 calc R . .
H6B H 0.5216 0.5953 0.0507 0.047 Uiso 1 1 calc R . .
C7 C 0.3663(3) 0.9798(7) 0.2812(3) 0.0422(18) Uani 1 1 d . . .
H7A H 0.3900 1.0143 0.3216 0.051 Uiso 1 1 calc R . .
C8 C 0.2921(3) 0.9391(7) 0.2970(3) 0.0466(19) Uani 1 1 d . . .
H8A H 0.2687 1.0154 0.3186 0.056 Uiso 1 1 calc R . .
H8B H 0.2935 0.8614 0.3272 0.056 Uiso 1 1 calc R . .
C9 C 0.2507(4) 0.9006(7) 0.2360(3) 0.0428(18) Uani 1 1 d . . .
H9A H 0.2014 0.8803 0.2477 0.051 Uiso 1 1 calc R . .
C10 C 0.2499(3) 1.0134(7) 0.1860(3) 0.0405(17) Uani 1 1 d . . .
H10A H 0.2246 1.0926 0.2029 0.049 Uiso 1 1 calc R . .
H10B H 0.2250 0.9822 0.1462 0.049 Uiso 1 1 calc R . .
C11 C 0.3246(3) 1.0544(7) 0.1703(3) 0.0362(16) Uani 1 1 d . . .
H11A H 0.3225 1.1353 0.1413 0.043 Uiso 1 1 calc R . .
C12 C 0.3676(3) 1.0909(7) 0.2311(3) 0.0384(16) Uani 1 1 d . . .
H12A H 0.4166 1.1081 0.2192 0.046 Uiso 1 1 calc R . .
H12B H 0.3489 1.1752 0.2497 0.046 Uiso 1 1 calc R . .
C13 C 0.2708(5) 1.1672(11) -0.0039(5) 0.095(3) Uani 1 1 d D . .
H13A H 0.2591 1.2301 0.0320 0.113 Uiso 0.50 1 calc PR A 1
H13B H 0.2428 1.1182 -0.0380 0.123 Uiso 0.50 1 d PR A 2
C14 C 0.3030(15) 1.255(3) -0.0562(15) 0.13(2) Uani 0.50 1 d PD B 1
H14A H 0.3503 1.2825 -0.0422 0.200 Uiso 0.50 1 calc PR B 1
H14B H 0.2740 1.3356 -0.0636 0.200 Uiso 0.50 1 calc PR B 1
H14C H 0.3053 1.2030 -0.0964 0.200 Uiso 0.50 1 calc PR B 1
C15 C 0.2029(8) 1.114(2) -0.0302(12) 0.124(11) Uani 0.50 1 d PD B 1
H15A H 0.2114 1.0554 -0.0674 0.187 Uiso 0.50 1 calc PR B 1
H15B H 0.1729 1.1897 -0.0439 0.187 Uiso 0.50 1 calc PR B 1
H15C H 0.1798 1.0617 0.0032 0.187 Uiso 0.50 1 calc PR B 1
C14' C 0.3112(13) 1.259(2) -0.0471(16) 0.108(15) Uani 0.50 1 d PD B 2
H14D H 0.3428 1.3160 -0.0207 0.162 Uiso 0.50 1 calc PR B 2
H14E H 0.2785 1.3167 -0.0720 0.162 Uiso 0.50 1 calc PR B 2
H14F H 0.3385 1.2045 -0.0767 0.162 Uiso 0.50 1 calc PR B 2
C15' C 0.2200(11) 1.233(2) 0.0328(10) 0.111(8) Uani 0.50 1 d PD B 2
H15D H 0.1992 1.1681 0.0624 0.167 Uiso 0.50 1 calc PR B 2
H15E H 0.1834 1.2703 0.0038 0.167 Uiso 0.50 1 calc PR B 2
H15F H 0.2420 1.3068 0.0577 0.167 Uiso 0.50 1 calc PR B 2
C16 C 0.4204(4) 0.9316(8) -0.0734(3) 0.0441(18) Uani 1 1 d . . .
H16A H 0.4213 1.0313 -0.0652 0.053 Uiso 1 1 calc R . .
C17 C 0.4924(4) 0.8852(8) -0.0897(4) 0.060(2) Uani 1 1 d . . .
H17A H 0.5245 0.9008 -0.0527 0.090 Uiso 1 1 calc R . .
H17B H 0.5085 0.9361 -0.1271 0.090 Uiso 1 1 calc R . .
H17C H 0.4913 0.7884 -0.1001 0.090 Uiso 1 1 calc R . .
C18 C 0.3677(4) 0.9014(10) -0.1269(4) 0.076(3) Uani 1 1 d . . .
H18A H 0.3210 0.9283 -0.1134 0.114 Uiso 1 1 calc R . .
H18B H 0.3680 0.8042 -0.1363 0.114 Uiso 1 1 calc R . .
H18C H 0.3798 0.9520 -0.1656 0.114 Uiso 1 1 calc R . .
C19 C 0.2185(6) 0.6976(12) 0.0284(6) 0.101(4) Uani 1 1 d . . .
H19A H 0.2484 0.6419 0.0586 0.121 Uiso 1 1 calc R . .
C20 C 0.2244(7) 0.6291(12) -0.0324(6) 0.149(6) Uani 1 1 d . . .
H20A H 0.2734 0.6283 -0.0448 0.223 Uiso 1 1 calc R . .
H20B H 0.1962 0.6766 -0.0656 0.223 Uiso 1 1 calc R . .
H20C H 0.2076 0.5359 -0.0284 0.223 Uiso 1 1 calc R . .
C21 C 0.1512(5) 0.7033(13) 0.0604(6) 0.123(5) Uani 1 1 d . . .
H21A H 0.1586 0.7348 0.1050 0.185 Uiso 1 1 calc R . .
H21B H 0.1301 0.6128 0.0607 0.185 Uiso 1 1 calc R . .
H21C H 0.1198 0.7660 0.0371 0.185 Uiso 1 1 calc R . .
C22 C 0.5729(4) 1.1021(9) 0.3114(4) 0.064(2) Uani 1 1 d . . .
H22A H 0.6195 1.0766 0.2944 0.077 Uiso 1 1 calc R . .
C23 C 0.5755(7) 1.0867(12) 0.3831(5) 0.133(5) Uani 1 1 d . . .
H23A H 0.5819 0.9910 0.3943 0.199 Uiso 1 1 calc R . .
H23B H 0.5316 1.1194 0.4007 0.199 Uiso 1 1 calc R . .
H23C H 0.6146 1.1395 0.4014 0.199 Uiso 1 1 calc R . .
C24 C 0.5560(6) 1.2408(10) 0.2905(5) 0.103(4) Uani 1 1 d . . .
H24A H 0.5504 1.2433 0.2434 0.155 Uiso 1 1 calc R . .
H24B H 0.5940 1.3019 0.3042 0.155 Uiso 1 1 calc R . .
H24C H 0.5124 1.2698 0.3100 0.155 Uiso 1 1 calc R . .
C25 C 0.6622(14) 0.728(3) 0.2659(13) 0.098(11) Uiso 0.50 1 d PD C 1
H25 H 0.6722 0.7917 0.3025 0.117 Uiso 0.50 1 calc PR C 1
C26 C 0.6594(8) 0.6113(15) 0.3125(7) 0.056(4) Uiso 0.50 1 d PD C 1
H26A H 0.6426 0.6436 0.3541 0.084 Uiso 0.50 1 calc PR C 1
H26B H 0.7062 0.5725 0.3187 0.084 Uiso 0.50 1 calc PR C 1
H26C H 0.6274 0.5420 0.2952 0.084 Uiso 0.50 1 calc PR C 1
C27 C 0.7267(11) 0.769(2) 0.2354(11) 0.102(7) Uiso 0.50 1 d PD C 1
H27A H 0.7255 0.7390 0.1903 0.153 Uiso 0.50 1 calc PR C 1
H27B H 0.7668 0.7282 0.2584 0.153 Uiso 0.50 1 calc PR C 1
H27C H 0.7308 0.8680 0.2369 0.153 Uiso 0.50 1 calc PR C 1
C25' C 0.6653(10) 0.7472(18) 0.2843(12) 0.061(7) Uiso 0.50 1 d PD C 2
H25' H 0.6575 0.7383 0.3316 0.073 Uiso 0.50 1 calc PR C 2
C26' C 0.6743(14) 0.610(2) 0.2533(13) 0.139(10) Uiso 0.50 1 d PD C 2
H26D H 0.6672 0.5387 0.2855 0.209 Uiso 0.50 1 calc PR C 2
H26E H 0.7216 0.6023 0.2367 0.209 Uiso 0.50 1 calc PR C 2
H26F H 0.6399 0.5990 0.2177 0.209 Uiso 0.50 1 calc PR C 2
C27' C 0.7254(9) 0.837(2) 0.2719(10) 0.086(6) Uiso 0.50 1 d PD C 2
H27D H 0.7277 0.8549 0.2255 0.128 Uiso 0.50 1 calc PR C 2
H27E H 0.7688 0.7938 0.2873 0.128 Uiso 0.50 1 calc PR C 2
H27F H 0.7193 0.9231 0.2949 0.128 Uiso 0.50 1 calc PR C 2
C28 C 0.4560(5) 0.6895(9) 0.3821(4) 0.075(3) Uani 1 1 d DU C .
H28A H 0.4108 0.7379 0.3739 0.090 Uiso 0.50 1 calc PR D 1
H28B H 0.4073 0.6940 0.3633 0.090 Uiso 0.50 1 d PR D 2
C29 C 0.4443(15) 0.5369(16) 0.3722(10) 0.076(6) Uani 0.50 1 d PDU C 1
H29A H 0.4221 0.5212 0.3296 0.115 Uiso 0.50 1 calc PR C 1
H29B H 0.4139 0.5025 0.4057 0.115 Uiso 0.50 1 calc PR C 1
H29C H 0.4893 0.4898 0.3748 0.115 Uiso 0.50 1 calc PR C 1
C30 C 0.4828(18) 0.721(2) 0.4507(9) 0.105(10) Uani 0.50 1 d PDU C 1
H30A H 0.5291 0.6800 0.4579 0.158 Uiso 0.50 1 calc PR C 1
H30B H 0.4503 0.6839 0.4818 0.158 Uiso 0.50 1 calc PR C 1
H30C H 0.4863 0.8193 0.4564 0.158 Uiso 0.50 1 calc PR C 1
C29' C 0.4623(18) 0.792(2) 0.4369(9) 0.101(9) Uani 0.50 1 d PDU C 2
H29D H 0.5033 0.7703 0.4645 0.151 Uiso 0.50 1 calc PR C 2
H29E H 0.4201 0.7886 0.4626 0.151 Uiso 0.50 1 calc PR C 2
H29F H 0.4676 0.8830 0.4189 0.151 Uiso 0.50 1 calc PR C 2
C30' C 0.471(2) 0.5444(18) 0.4031(12) 0.142(16) Uani 0.50 1 d PDU C 2
H30D H 0.4791 0.4885 0.3650 0.213 Uiso 0.50 1 calc PR C 2
H30E H 0.4303 0.5089 0.4257 0.213 Uiso 0.50 1 calc PR C 2
H30F H 0.5120 0.5424 0.4321 0.213 Uiso 0.50 1 calc PR C 2

loop_
_atom_site_aniso_label
_atom_site_aniso_U_11
_atom_site_aniso_U_22
_atom_site_aniso_U_33
_atom_site_aniso_U_23
_atom_site_aniso_U_13
_atom_site_aniso_U_12
Ti1 0.0361(7) 0.0459(8) 0.0363(7) 0.0017(6) 0.0028(6) 0.0021(6)
Ti2 0.0309(6) 0.0350(7) 0.0344(7) 0.0007(6) 0.0060(5) 0.0001(6)
Ti3 0.0358(7) 0.0421(8) 0.0404(7) -0.0029(6) -0.0006(6) 0.0032(6)
O1 0.031(2) 0.037(3) 0.036(2) -0.001(2) 0.008(2) 0.003(2)
O2 0.039(3) 0.031(3) 0.047(3) 0.006(2) 0.011(2) 0.002(2)
O3 0.033(2) 0.040(3) 0.038(3) -0.005(2) 0.002(2) 0.003(2)
O4 0.034(2) 0.042(3) 0.032(2) -0.007(2) 0.004(2) 0.008(2)
O5 0.032(2) 0.042(3) 0.039(3) 0.002(2) 0.008(2) 0.002(2)
O6 0.032(2) 0.037(3) 0.035(2) -0.001(2) 0.007(2) 0.004(2)
O7 0.052(3) 0.054(3) 0.048(3) 0.007(3) 0.005(2) 0.011(3)
O8 0.047(3) 0.051(3) 0.042(3) 0.004(2) 0.009(2) 0.003(2)
O9 0.044(3) 0.062(4) 0.065(4) -0.003(3) -0.010(3) -0.007(3)
O10 0.048(3) 0.049(3) 0.072(4) -0.016(3) -0.014(3) 0.002(3)
O11 0.031(3) 0.061(3) 0.057(3) 0.001(3) -0.004(2) 0.010(2)
O12 0.049(3) 0.075(4) 0.047(3) 0.018(3) 0.003(2) 0.012(3)
C1 0.029(4) 0.043(4) 0.047(4) -0.002(4) 0.012(3) 0.006(3)
C2 0.046(4) 0.036(4) 0.048(4) -0.003(4) 0.003(4) 0.011(3)
C3 0.043(4) 0.031(4) 0.058(5) -0.002(4) 0.018(4) 0.010(3)
C4 0.042(4) 0.037(4) 0.055(5) -0.013(4) -0.001(4) 0.002(3)
C5 0.039(4) 0.034(4) 0.046(4) -0.009(3) 0.004(3) 0.006(3)
C6 0.041(4) 0.044(4) 0.032(4) -0.008(3) 0.008(3) 0.009(3)
C7 0.042(4) 0.052(5) 0.033(4) -0.011(4) 0.007(3) 0.005(4)
C8 0.049(4) 0.046(5) 0.045(4) -0.003(4) 0.017(4) 0.011(4)
C9 0.033(4) 0.045(4) 0.051(5) -0.006(4) 0.012(3) 0.003(3)
C10 0.038(4) 0.039(4) 0.045(4) -0.005(4) 0.003(3) 0.009(3)
C11 0.037(4) 0.033(4) 0.038(4) -0.002(3) 0.008(3) 0.011(3)
C12 0.042(4) 0.037(4) 0.037(4) -0.008(3) 0.009(3) 0.003(3)
C13 0.097(8) 0.087(8) 0.100(8) 0.033(7) 0.017(7) 0.039(7)
C14 0.10(2) 0.19(4) 0.11(2) 0.11(2) 0.09(2) 0.04(2)
C15 0.039(11) 0.115(19) 0.22(3) 0.11(2) -0.020(14) 0.017(11)
C14' 0.13(3) 0.029(13) 0.16(3) 0.017(16) -0.07(2) 0.028(14)
C15' 0.099(17) 0.14(2) 0.099(17) 0.041(16) 0.022(14) 0.059(17)
C16 0.050(4) 0.048(5) 0.036(4) 0.007(4) 0.018(3) -0.002(4)
C17 0.049(5) 0.075(6) 0.057(5) 0.002(5) 0.015(4) -0.007(4)
C18 0.062(5) 0.122(8) 0.045(5) 0.005(5) -0.004(4) 0.006(6)
C19 0.082(8) 0.104(9) 0.118(9) -0.036(8) 0.001(7) -0.033(7)
C20 0.195(14) 0.100(10) 0.149(12) -0.049(9) -0.033(11) -0.045(10)
C21 0.079(8) 0.155(12) 0.135(11) 0.036(9) 0.000(7) -0.049(8)
C22 0.056(5) 0.063(6) 0.073(6) -0.018(5) -0.010(4) -0.011(5)
C23 0.192(13) 0.116(10) 0.087(8) 0.001(7) -0.069(8) -0.048(9)
C24 0.129(9) 0.057(7) 0.123(9) -0.008(6) -0.016(7) -0.013(6)
C28 0.072(6) 0.100(6) 0.055(5) 0.019(5) 0.016(5) 0.003(6)
C29 0.072(14) 0.095(10) 0.062(17) 0.024(11) 0.002(13) 0.005(11)
C30 0.13(3) 0.12(2) 0.067(11) 0.029(14) -0.013(14) -0.05(2)
C29' 0.13(3) 0.126(18) 0.043(12) 0.014(11) 0.028(14) 0.022(19)
C30' 0.26(5) 0.106(13) 0.07(2) 0.035(13) 0.06(2) 0.02(2)

loop_
_atom_type_symbol
_atom_type_description
_atom_type_scat_dispersion_real
_atom_type_scat_dispersion_imag
_atom_type_scat_source
C C 0.0033 0.0016 'International Tables Vol C Tables 4.2.6.8 and 6.1.1.4'
H H 0.0000 0.0000 'International Tables Vol C Tables 4.2.6.8 and 6.1.1.4'
O O 0.0106 0.0060 'International Tables Vol C Tables 4.2.6.8 and 6.1.1.4'
Ti Ti 0.2776 0.4457 'International Tables Vol C Tables 4.2.6.8 and 6.1.1.4'

loop_
_geom_angle_atom_site_label_1
_geom_angle_atom_site_label_2
_geom_angle_atom_site_label_3
_geom_angle
O9 Ti1 O7 98.8(2)
O9 Ti1 O8 114.1(2)
O7 Ti1 O8 98.6(2)
O9 Ti1 O6 116.0(2)
O7 Ti1 O6 93.9(2)
O8 Ti1 O6 125.40(19)
O9 Ti1 O3 91.0(2)
O7 Ti1 O3 166.0(2)
O8 Ti1 O3 86.33(19)
O6 Ti1 O3 72.72(17)
O9 Ti1 Ti2 98.74(17)
O7 Ti1 Ti2 131.63(16)
O8 Ti1 Ti2 114.25(15)
O6 Ti1 Ti2 38.26(12)
O3 Ti1 Ti2 35.88(12)
O5 Ti2 O2 97.8(2)
O5 Ti2 O4 90.22(18)
O2 Ti2 O4 109.71(19)
O5 Ti2 O3 110.05(18)
O2 Ti2 O3 89.80(19)
O4 Ti2 O3 150.01(18)
O5 Ti2 O6 86.65(18)
O2 Ti2 O6 162.55(19)
O4 Ti2 O6 87.05(17)
O3 Ti2 O6 72.86(17)
O5 Ti2 O1 162.68(18)
O2 Ti2 O1 86.50(18)
O4 Ti2 O1 72.58(16)
O3 Ti2 O1 86.65(16)
O6 Ti2 O1 94.26(16)
O5 Ti2 Ti1 92.44(14)
O2 Ti2 Ti1 126.66(15)
O4 Ti2 Ti1 122.52(14)
O3 Ti2 Ti1 38.31(13)
O6 Ti2 Ti1 35.98(12)
O1 Ti2 Ti1 98.46(12)
O5 Ti2 Ti3 127.00(14)
O2 Ti2 Ti3 93.15(14)
O4 Ti2 Ti3 37.92(12)
O3 Ti2 Ti3 121.73(13)
O6 Ti2 Ti3 97.63(12)
O1 Ti2 Ti3 35.73(11)
Ti1 Ti2 Ti3 120.94(5)
O12 Ti3 O11 98.1(2)
O12 Ti3 O10 112.7(3)
O11 Ti3 O10 99.5(2)
O12 Ti3 O1 118.9(2)
O11 Ti3 O1 92.57(19)
O10 Ti3 O1 124.4(2)
O12 Ti3 O4 90.8(2)
O11 Ti3 O4 165.2(2)
O10 Ti3 O4 87.95(19)
O1 Ti3 O4 72.68(16)
O12 Ti3 Ti2 101.14(17)
O11 Ti3 Ti2 130.43(16)
O10 Ti3 Ti2 113.93(15)
O1 Ti3 Ti2 38.46(12)
O4 Ti3 Ti2 35.29(11)
C1 O1 Ti3 124.5(4)
C1 O1 Ti2 117.7(4)
Ti3 O1 Ti2 105.81(18)
C3 O2 Ti2 127.2(4)
C5 O3 Ti2 120.8(4)
C5 O3 Ti1 128.5(4)
Ti2 O3 Ti1 105.81(19)
C7 O4 Ti2 120.3(4)
C7 O4 Ti3 127.0(4)
Ti2 O4 Ti3 106.79(19)
C9 O5 Ti2 126.9(4)
C11 O6 Ti1 123.4(4)
C11 O6 Ti2 118.2(4)
Ti1 O6 Ti2 105.75(19)
C13 O7 Ti1 151.5(6)
C16 O8 Ti1 133.6(4)
C19 O9 Ti1 140.9(6)
C22 O10 Ti3 138.5(5)
C25 O11 C25' 17.2(16)
C25 O11 Ti3 150.0(10)
C25' O11 Ti3 139.8(9)
C28 O12 Ti3 143.3(5)
O1 C1 C2 109.3(5)
O1 C1 C6 110.3(5)
C2 C1 C6 112.0(6)
C1 C2 C3 110.9(6)
O2 C3 C4 108.9(5)
O2 C3 C2 109.4(5)
C4 C3 C2 111.7(6)
C5 C4 C3 110.8(6)
O3 C5 C4 110.9(5)
O3 C5 C6 109.3(5)
C4 C5 C6 112.1(6)
C5 C6 C1 111.8(5)
O4 C7 C12 109.8(5)
O4 C7 C8 110.3(6)
C12 C7 C8 111.9(6)
C7 C8 C9 110.8(5)
O5 C9 C10 110.1(5)
O5 C9 C8 108.3(5)
C10 C9 C8 112.2(6)
C9 C10 C11 110.4(5)
O6 C11 C12 110.0(5)
O6 C11 C10 109.3(5)
C12 C11 C10 111.9(5)
C7 C12 C11 112.1(6)
O7 C13 C15' 122.0(11)
O7 C13 C15 115.1(11)
C15' C13 C15 75.7(14)
O7 C13 C14' 109.3(13)
C15' C13 C14' 114.6(15)
C15 C13 C14' 116.9(18)
O7 C13 C14 114.6(14)
C15' C13 C14 114.7(17)
C15 C13 C14 107.7(16)
C14' C13 C14 9(3)
O8 C16 C17 108.3(6)
O8 C16 C18 109.2(6)
C17 C16 C18 111.9(6)
O9 C19 C20 112.0(10)
O9 C19 C21 111.9(9)
C20 C19 C21 120.5(10)
O10 C22 C24 109.0(7)
O10 C22 C23 108.6(8)
C24 C22 C23 112.9(9)
O11 C25 C27 118.3(17)
O11 C25 C26 119.1(17)
C27 C25 C26 123(2)
C27' C25' C26' 111.6(18)
C27' C25' O11 110.5(15)
C26' C25' O11 101.2(17)
O12 C28 C30' 110.7(15)
O12 C28 C29' 105.8(14)
C30' C28 C29' 113.8(13)
O12 C28 C30 111.4(14)
C30' C28 C30 82.6(15)
C29' C28 C30 32.3(12)
O12 C28 C29 107.0(12)
C30' C28 C29 30.6(13)
C29' C28 C29 139.4(14)
C30 C28 C29 111.6(13)

loop_
_geom_bond_atom_site_label_1
_geom_bond_atom_site_label_2
_geom_bond_distance
Ti1 O9 1.794(5)
Ti1 O7 1.803(5)
Ti1 O8 1.820(5)
Ti1 O6 1.978(4)
Ti1 O3 2.087(4)
Ti1 Ti2 3.2394(17)
Ti2 O5 1.820(4)
Ti2 O2 1.829(4)
Ti2 O4 1.964(4)
Ti2 O3 1.973(4)
Ti2 O6 2.084(4)
Ti2 O1 2.104(4)
Ti2 Ti3 3.2541(16)
Ti3 O12 1.791(5)
Ti3 O11 1.801(4)
Ti3 O10 1.812(5)
Ti3 O1 1.975(4)
Ti3 O4 2.089(4)
O1 C1 1.454(7)
O2 C3 1.430(7)
O3 C5 1.441(7)
O4 C7 1.446(7)
O5 C9 1.437(8)
O6 C11 1.454(7)
O7 C13 1.386(10)
O8 C16 1.432(7)
O9 C19 1.401(11)
O10 C22 1.415(8)
O11 C25 1.35(3)
O11 C25' 1.44(2)
O12 C28 1.398(9)
C1 C2 1.521(9)
C1 C6 1.530(9)
C2 C3 1.529(9)
C3 C4 1.528(9)
C4 C5 1.510(9)
C5 C6 1.522(9)
C7 C12 1.512(9)
C7 C8 1.520(9)
C8 C9 1.521(9)
C9 C10 1.520(9)
C10 C11 1.530(9)
C11 C12 1.526(9)
C13 C15' 1.411(14)
C13 C15 1.491(15)
C13 C14' 1.503(15)
C13 C14 1.531(15)
C16 C17 1.501(9)
C16 C18 1.505(10)
C19 C20 1.438(14)
C19 C21 1.466(13)
C22 C24 1.471(12)
C22 C23 1.492(12)
C25 C27 1.460(17)
C25 C26 1.505(17)
C25' C27' 1.483(16)
C25' C26' 1.514(18)
C28 C30' 1.521(16)
C28 C29' 1.524(15)
C28 C30 1.530(15)
C28 C29 1.537(15)

loop_
_geom_torsion_atom_site_label_1
_geom_torsion_atom_site_label_2
_geom_torsion_atom_site_label_3
_geom_torsion_atom_site_label_4
_geom_torsion
O9 Ti1 Ti2 O5 -40.5(2)
O7 Ti1 Ti2 O5 69.6(3)
O8 Ti1 Ti2 O5 -162.0(2)
O6 Ti1 Ti2 O5 80.9(2)
O3 Ti1 Ti2 O5 -120.0(2)
O9 Ti1 Ti2 O2 61.0(3)
O7 Ti1 Ti2 O2 171.2(3)
O8 Ti1 Ti2 O2 -60.5(2)
O6 Ti1 Ti2 O2 -177.5(3)
O3 Ti1 Ti2 O2 -18.4(3)
O9 Ti1 Ti2 O4 -132.4(2)
O7 Ti1 Ti2 O4 -22.2(3)
O8 Ti1 Ti2 O4 106.1(2)
O6 Ti1 Ti2 O4 -10.9(2)
O3 Ti1 Ti2 O4 148.2(2)
O9 Ti1 Ti2 O3 79.4(3)
O7 Ti1 Ti2 O3 -170.4(3)
O8 Ti1 Ti2 O3 -42.1(3)
O6 Ti1 Ti2 O3 -159.1(3)
O9 Ti1 Ti2 O6 -121.4(3)
O7 Ti1 Ti2 O6 -11.3(3)
O8 Ti1 Ti2 O6 117.1(3)
O3 Ti1 Ti2 O6 159.1(3)
O9 Ti1 Ti2 O1 153.0(2)
O7 Ti1 Ti2 O1 -96.9(2)
O8 Ti1 Ti2 O1 31.5(2)
O6 Ti1 Ti2 O1 -85.6(2)
O3 Ti1 Ti2 O1 73.5(2)
O9 Ti1 Ti2 Ti3 -177.23(18)
O7 Ti1 Ti2 Ti3 -67.1(2)
O8 Ti1 Ti2 Ti3 61.26(18)
O6 Ti1 Ti2 Ti3 -55.79(19)
O3 Ti1 Ti2 Ti3 103.3(2)
O5 Ti2 Ti3 O12 58.8(3)
O2 Ti2 Ti3 O12 -43.4(2)
O4 Ti2 Ti3 O12 75.2(3)
O3 Ti2 Ti3 O12 -135.1(2)
O6 Ti2 Ti3 O12 150.4(2)
O1 Ti2 Ti3 O12 -122.9(3)
Ti1 Ti2 Ti3 O12 179.72(18)
O5 Ti2 Ti3 O11 169.6(3)
O2 Ti2 Ti3 O11 67.4(3)
O4 Ti2 Ti3 O11 -173.9(3)
O3 Ti2 Ti3 O11 -24.3(3)
O6 Ti2 Ti3 O11 -98.8(2)
O1 Ti2 Ti3 O11 -12.1(3)
Ti1 Ti2 Ti3 O11 -69.5(2)
O5 Ti2 Ti3 O10 -62.4(3)
O2 Ti2 Ti3 O10 -164.6(2)
O4 Ti2 Ti3 O10 -46.0(3)
O3 Ti2 Ti3 O10 103.7(3)
O6 Ti2 Ti3 O10 29.2(2)
O1 Ti2 Ti3 O10 115.9(3)
Ti1 Ti2 Ti3 O10 58.5(2)
O5 Ti2 Ti3 O1 -178.2(3)
O2 Ti2 Ti3 O1 79.6(2)
O4 Ti2 Ti3 O1 -161.8(3)
O3 Ti2 Ti3 O1 -12.2(2)
O6 Ti2 Ti3 O1 -86.7(2)
Ti1 Ti2 Ti3 O1 -57.3(2)
O5 Ti2 Ti3 O4 -16.4(3)
O2 Ti2 Ti3 O4 -118.6(3)
O3 Ti2 Ti3 O4 149.7(3)
O6 Ti2 Ti3 O4 75.1(2)
O1 Ti2 Ti3 O4 161.8(3)
Ti1 Ti2 Ti3 O4 104.5(2)
O12 Ti3 O1 C1 -71.2(5)
O11 Ti3 O1 C1 29.5(5)
O10 Ti3 O1 C1 132.9(4)
O4 Ti3 O1 C1 -152.2(5)
Ti2 Ti3 O1 C1 -141.3(5)
O12 Ti3 O1 Ti2 70.1(3)
O11 Ti3 O1 Ti2 170.8(2)
O10 Ti3 O1 Ti2 -85.8(3)
O4 Ti3 O1 Ti2 -10.88(18)
O5 Ti2 O1 C1 149.1(6)
O2 Ti2 O1 C1 44.1(4)
O4 Ti2 O1 C1 156.0(4)
O3 Ti2 O1 C1 -45.9(4)
O6 Ti2 O1 C1 -118.5(4)
Ti1 Ti2 O1 C1 -82.5(4)
Ti3 Ti2 O1 C1 144.4(5)
O5 Ti2 O1 Ti3 4.7(7)
O2 Ti2 O1 Ti3 -100.3(2)
O4 Ti2 O1 Ti3 11.59(19)
O3 Ti2 O1 Ti3 169.7(2)
O6 Ti2 O1 Ti3 97.1(2)
Ti1 Ti2 O1 Ti3 133.12(15)
O5 Ti2 O2 C3 150.2(5)
O4 Ti2 O2 C3 -116.8(5)
O3 Ti2 O2 C3 39.9(5)
O6 Ti2 O2 C3 46.4(9)
O1 Ti2 O2 C3 -46.7(5)
Ti1 Ti2 O2 C3 51.2(5)
Ti3 Ti2 O2 C3 -81.8(5)
O5 Ti2 O3 C5 -135.7(4)
O2 Ti2 O3 C5 -37.4(4)
O4 Ti2 O3 C5 94.5(5)
O6 Ti2 O3 C5 144.6(4)
O1 Ti2 O3 C5 49.1(4)
Ti1 Ti2 O3 C5 157.2(5)
Ti3 Ti2 O3 C5 56.1(4)
O5 Ti2 O3 Ti1 67.1(2)
O2 Ti2 O3 Ti1 165.3(2)
O4 Ti2 O3 Ti1 -62.7(4)
O6 Ti2 O3 Ti1 -12.66(16)
O1 Ti2 O3 Ti1 -108.17(19)
Ti3 Ti2 O3 Ti1 -101.09(16)
O9 Ti1 O3 C5 101.5(5)
O7 Ti1 O3 C5 -123.9(8)
O8 Ti1 O3 C5 -12.6(5)
O6 Ti1 O3 C5 -141.5(5)
Ti2 Ti1 O3 C5 -154.9(5)
O9 Ti1 O3 Ti2 -103.6(2)
O7 Ti1 O3 Ti2 30.9(9)
O8 Ti1 O3 Ti2 142.3(2)
O6 Ti1 O3 Ti2 13.37(17)
O5 Ti2 O4 C7 -38.2(4)
O2 Ti2 O4 C7 -136.6(4)
O3 Ti2 O4 C7 95.6(5)
O6 Ti2 O4 C7 48.4(4)
O1 Ti2 O4 C7 143.8(5)
Ti1 Ti2 O4 C7 54.8(4)
Ti3 Ti2 O4 C7 154.8(5)
O5 Ti2 O4 Ti3 167.0(2)
O2 Ti2 O4 Ti3 68.6(2)
O3 Ti2 O4 Ti3 -59.2(4)
O6 Ti2 O4 Ti3 -106.4(2)
O1 Ti2 O4 Ti3 -11.00(18)
Ti1 Ti2 O4 Ti3 -100.02(17)
O12 Ti3 O4 C7 99.0(5)
O11 Ti3 O4 C7 -134.4(8)
O10 Ti3 O4 C7 -13.8(5)
O1 Ti3 O4 C7 -140.9(5)
Ti2 Ti3 O4 C7 -152.6(6)
O12 Ti3 O4 Ti2 -108.4(2)
O11 Ti3 O4 Ti2 18.3(9)
O10 Ti3 O4 Ti2 138.9(2)
O1 Ti3 O4 Ti2 11.72(19)
O2 Ti2 O5 C9 150.6(5)
O4 Ti2 O5 C9 40.7(5)
O3 Ti2 O5 C9 -116.7(5)
O6 Ti2 O5 C9 -46.3(5)
O1 Ti2 O5 C9 47.3(9)
Ti1 Ti2 O5 C9 -81.8(5)
Ti3 Ti2 O5 C9 50.7(5)
O9 Ti1 O6 C11 -71.0(5)
O7 Ti1 O6 C11 30.8(4)
O8 Ti1 O6 C11 134.3(4)
O3 Ti1 O6 C11 -153.4(4)
Ti2 Ti1 O6 C11 -140.8(5)
O9 Ti1 O6 Ti2 69.8(3)
O7 Ti1 O6 Ti2 171.6(2)
O8 Ti1 O6 Ti2 -85.0(3)
O3 Ti1 O6 Ti2 -12.64(16)
O5 Ti2 O6 C11 44.4(4)
O2 Ti2 O6 C11 149.8(6)
O4 Ti2 O6 C11 -46.0(4)
O3 Ti2 O6 C11 156.5(4)
O1 Ti2 O6 C11 -118.3(4)
Ti1 Ti2 O6 C11 143.2(5)
Ti3 Ti2 O6 C11 -82.5(4)
O5 Ti2 O6 Ti1 -98.8(2)
O2 Ti2 O6 Ti1 6.6(7)
O4 Ti2 O6 Ti1 170.80(19)
O3 Ti2 O6 Ti1 13.37(17)
O1 Ti2 O6 Ti1 98.53(19)
Ti3 Ti2 O6 Ti1 134.30(14)
O9 Ti1 O7 C13 -8.4(12)
O8 Ti1 O7 C13 107.8(12)
O6 Ti1 O7 C13 -125.5(12)
O3 Ti1 O7 C13 -142.3(11)
Ti2 Ti1 O7 C13 -118.5(11)
O9 Ti1 O8 C16 91.4(6)
O7 Ti1 O8 C16 -12.3(6)
O6 Ti1 O8 C16 -113.4(6)
O3 Ti1 O8 C16 -179.1(6)
Ti2 Ti1 O8 C16 -156.0(5)
O7 Ti1 O9 C19 176.3(10)
O8 Ti1 O9 C19 72.6(10)
O6 Ti1 O9 C19 -85.0(10)
O3 Ti1 O9 C19 -13.8(10)
Ti2 Ti1 O9 C19 -49.0(10)
O12 Ti3 O10 C22 74.9(8)
O11 Ti3 O10 C22 -28.0(8)
O1 Ti3 O10 C22 -127.8(7)
O4 Ti3 O10 C22 164.9(8)
Ti2 Ti3 O10 C22 -170.6(7)
O12 Ti3 O11 C25 1(3)
O10 Ti3 O11 C25 116(3)
O1 Ti3 O11 C25 -118(3)
O4 Ti3 O11 C25 -124(3)
Ti2 Ti3 O11 C25 -111(3)
O12 Ti3 O11 C25' -22.9(12)
O10 Ti3 O11 C25' 91.9(12)
O1 Ti3 O11 C25' -142.6(12)
O4 Ti3 O11 C25' -148.8(13)
Ti2 Ti3 O11 C25' -135.0(12)
O11 Ti3 O12 C28 -178.4(9)
O10 Ti3 O12 C28 77.7(9)
O1 Ti3 O12 C28 -80.9(9)
O4 Ti3 O12 C28 -10.4(9)
Ti2 Ti3 O12 C28 -44.3(9)
Ti3 O1 C1 C2 75.3(6)
Ti2 O1 C1 C2 -61.8(6)
Ti3 O1 C1 C6 -161.1(4)
Ti2 O1 C1 C6 61.7(6)
O1 C1 C2 C3 69.0(7)
C6 C1 C2 C3 -53.6(7)
Ti2 O2 C3 C4 -58.4(7)
Ti2 O2 C3 C2 63.9(7)
C1 C2 C3 O2 -65.4(7)
C1 C2 C3 C4 55.3(7)
O2 C3 C4 C5 64.8(7)
C2 C3 C4 C5 -56.0(7)
Ti2 O3 C5 C4 57.0(6)
Ti1 O3 C5 C4 -151.5(4)
Ti2 O3 C5 C6 -67.1(6)
Ti1 O3 C5 C6 84.5(6)
C3 C4 C5 O3 -67.3(7)
C3 C4 C5 C6 55.2(7)
O3 C5 C6 C1 69.6(7)
C4 C5 C6 C1 -53.8(7)
O1 C1 C6 C5 -69.0(7)
C2 C1 C6 C5 53.0(7)
Ti2 O4 C7 C12 -66.4(6)
Ti3 O4 C7 C12 82.9(6)
Ti2 O4 C7 C8 57.4(6)
Ti3 O4 C7 C8 -153.2(4)
O4 C7 C8 C9 -68.2(7)
C12 C7 C8 C9 54.4(8)
Ti2 O5 C9 C10 63.8(7)
Ti2 O5 C9 C8 -59.2(7)
C7 C8 C9 O5 65.7(7)
C7 C8 C9 C10 -56.1(7)
O5 C9 C10 C11 -65.0(7)
C8 C9 C10 C11 55.7(7)
Ti1 O6 C11 C12 -162.4(4)
Ti2 O6 C11 C12 61.3(6)
Ti1 O6 C11 C10 74.4(6)
Ti2 O6 C11 C10 -61.9(6)
C9 C10 C11 O6 68.1(7)
C9 C10 C11 C12 -53.9(7)
O4 C7 C12 C11 69.3(7)
C8 C7 C12 C11 -53.6(7)
O6 C11 C12 C7 -68.2(6)
C10 C11 C12 C7 53.4(7)
Ti1 O7 C13 C15' 87(2)
Ti1 O7 C13 C15 -1(2)
Ti1 O7 C13 C14' -135.1(17)
Ti1 O7 C13 C14 -126.9(19)
Ti1 O8 C16 C17 158.7(5)
Ti1 O8 C16 C18 -79.2(8)
Ti1 O9 C19 C20 -87.7(13)
Ti1 O9 C19 C21 133.6(9)
Ti3 O10 C22 C24 157.5(7)
Ti3 O10 C22 C23 -79.2(10)
C25' O11 C25 C27 -103(5)
Ti3 O11 C25 C27 -167.8(12)
C25' O11 C25 C26 78(4)
Ti3 O11 C25 C26 14(5)
C25 O11 C25' C27' 95(5)
Ti3 O11 C25' C27' -129.5(13)
C25 O11 C25' C26' -24(4)
Ti3 O11 C25' C26' 112.1(17)
Ti3 O12 C28 C30' 146.4(14)
Ti3 O12 C28 C29' -90.0(14)
Ti3 O12 C28 C30 -123.6(14)
Ti3 O12 C28 C29 114.2(12)
